data_4511790
loop_
_publ_author_name
'Calvo-Castro, Jesus'
'Warzecha, Monika'
'Kennedy, Alan R.'
'McHugh, Callum J.'
'McLean, Andrew J.'

_publ_section_title
;
 Impact of Systematic Structural Variation on the Energetics of \p--\p
 Stacking Interactions and Associated Computed Charge Transfer Integrals
 of Crystalline Diketopyrrolopyrroles
;
_journal_issue 9
_journal_name_full 'Crystal Growth &amp; Design'
_journal_page_first 4849
_journal_paper_doi 10.1021/cg5010165
_journal_volume 14
_journal_year 2014
_chemical_formula_sum 'C32 H24 N2 O2'
_chemical_formula_weight 468.53
_chemical_name_systematic
;
 ?
;
_space_group_IT_number 2
_symmetry_cell_setting triclinic
_symmetry_space_group_name_Hall '-P 1'
_symmetry_space_group_name_H-M 'P -1'
_atom_sites_solution_hydrogens geom
_atom_sites_solution_primary direct
_atom_sites_solution_secondary difmap
_audit_creation_method SHELXL-97
_cell_angle_alpha 74.624(8)
_cell_angle_beta 83.442(7)
_cell_angle_gamma 86.913(7)
_cell_formula_units_Z 1
_cell_length_a 5.8501(5)
_cell_length_b 7.8284(6)
_cell_length_c 13.0761(12)
_cell_measurement_reflns_used 2207
_cell_measurement_temperature 153(2)
_cell_measurement_theta_max 73.0329
_cell_measurement_theta_min 5.8589
_cell_volume 573.46(9)
_computing_structure_refinement 'SHELXL-97 (Sheldrick, 2008)'
_diffrn_ambient_temperature 153(2)
_diffrn_measured_fraction_theta_full 0.994
_diffrn_measured_fraction_theta_max 0.967
_diffrn_measurement_device_type 'Oxford Diffraction Gemini S'
_diffrn_measurement_method 'omega scans'
_diffrn_radiation_monochromator graphite
_diffrn_radiation_source 'fine-focus sealed tube'
_diffrn_radiation_type CuK\a
_diffrn_radiation_wavelength 1.54180
_diffrn_reflns_av_R_equivalents 0.0207
_diffrn_reflns_av_sigmaI/netI 0.0270
_diffrn_reflns_limit_h_max 7
_diffrn_reflns_limit_h_min -6
_diffrn_reflns_limit_k_max 9
_diffrn_reflns_limit_k_min -6
_diffrn_reflns_limit_l_max 15
_diffrn_reflns_limit_l_min -15
_diffrn_reflns_number 4553
_diffrn_reflns_theta_full 70.00
_diffrn_reflns_theta_max 73.18
_diffrn_reflns_theta_min 5.86
_exptl_absorpt_coefficient_mu 0.671
_exptl_absorpt_correction_T_max 1.00000
_exptl_absorpt_correction_T_min 0.89575
_exptl_absorpt_correction_type multi-scan
_exptl_absorpt_process_details
;
CrysAlisPro, Agilent Technologies,
Version 1.171.34.46 (release 25-11-2010 CrysAlis171 .NET)
(compiled Nov 25 2010,17:55:46)
Empirical absorption correction using spherical harmonics,
 implemented in SCALE3 ABSPACK scaling algorithm.
;
_exptl_crystal_colour red
_exptl_crystal_density_diffrn 1.357
_exptl_crystal_density_method 'not measured'
_exptl_crystal_description needle
_exptl_crystal_F_000 246
_exptl_crystal_size_max 0.35
_exptl_crystal_size_mid 0.08
_exptl_crystal_size_min 0.04
_refine_diff_density_max 0.227
_refine_diff_density_min -0.248
_refine_diff_density_rms 0.042
_refine_ls_extinction_method none
_refine_ls_goodness_of_fit_ref 1.074
_refine_ls_hydrogen_treatment constr
_refine_ls_matrix_type full
_refine_ls_number_parameters 163
_refine_ls_number_reflns 2231
_refine_ls_number_restraints 0
_refine_ls_restrained_S_all 1.074
_refine_ls_R_factor_all 0.0457
_refine_ls_R_factor_gt 0.0404
_refine_ls_shift/su_max 0.001
_refine_ls_shift/su_mean 0.000
_refine_ls_structure_factor_coef Fsqd
_refine_ls_weighting_details 'calc w=1/[\s^2^(Fo^2^)+(0.0536P)^2^+0.2070P] where P=(Fo^2^+2Fc^2^)/3'
_refine_ls_weighting_scheme calc
_refine_ls_wR_factor_gt 0.1073
_refine_ls_wR_factor_ref 0.1113
_reflns_number_gt 1987
_reflns_number_total 2231
_reflns_threshold_expression I>2\s(I)
_cod_data_source_file cg5010165_si_006.cif
_cod_data_source_block mchughh
_cod_depositor_comments 'Adding full bibliography for 4511790.cif.'
_cod_original_cell_volume 573.46(8)
_cod_original_sg_symbol_H-M P-1
_cod_database_code 4511790

loop_
_symmetry_equiv_pos_as_xyz
'x, y, z'
'-x, -y, -z'

loop_
_atom_site_label
_atom_site_type_symbol
_atom_site_fract_x
_atom_site_fract_y
_atom_site_fract_z
_atom_site_U_iso_or_equiv
_atom_site_adp_type
_atom_site_occupancy
_atom_site_symmetry_multiplicity
_atom_site_calc_flag
_atom_site_refinement_flags
O1 O 0.81429(18) 0.33831(13) 1.03890(9) 0.0292(3) Uani 1 1 d .
N1 N 0.8957(2) -0.14085(15) 0.89461(9) 0.0231(3) Uani 1 1 d .
C1 C 0.6198(2) 0.12106(18) 0.84567(11) 0.0225(3) Uani 1 1 d .
C2 C 0.4889(2) 0.24887(19) 0.88617(12) 0.0250(3) Uani 1 1 d .
H2 H 0.5189 0.2681 0.9521 0.030 Uiso 1 1 calc R
C3 C 0.3164(3) 0.3471(2) 0.83087(13) 0.0280(3) Uani 1 1 d .
H3 H 0.2274 0.4318 0.8597 0.034 Uiso 1 1 calc R
C4 C 0.2730(3) 0.3225(2) 0.73382(13) 0.0305(3) Uani 1 1 d .
H4 H 0.1533 0.3888 0.6965 0.037 Uiso 1 1 calc R
C5 C 0.4058(3) 0.2003(2) 0.69142(13) 0.0323(4) Uani 1 1 d .
H5 H 0.3785 0.1849 0.6242 0.039 Uiso 1 1 calc R
C6 C 0.5787(3) 0.1002(2) 0.74667(12) 0.0283(3) Uani 1 1 d .
H6 H 0.6690 0.0174 0.7168 0.034 Uiso 1 1 calc R
C7 C 0.7997(2) 0.02122(18) 0.90709(11) 0.0220(3) Uani 1 1 d .
C8 C 0.9141(2) 0.06558(18) 0.98259(11) 0.0226(3) Uani 1 1 d .
C9 C 0.9244(2) 0.20104(18) 1.03917(11) 0.0226(3) Uani 1 1 d .
C10 C 0.7955(2) -0.26755(18) 0.84856(11) 0.0239(3) Uani 1 1 d .
H10A H 0.6275 -0.2436 0.8497 0.029 Uiso 1 1 calc R
H10B H 0.8192 -0.3884 0.8946 0.029 Uiso 1 1 calc R
C11 C 0.8923(2) -0.26413(18) 0.73551(12) 0.0239(3) Uani 1 1 d .
C12 C 1.1022(3) -0.1907(2) 0.68980(13) 0.0302(3) Uani 1 1 d .
H12 H 1.1915 -0.1401 0.7300 0.036 Uiso 1 1 calc R
C13 C 1.1829(3) -0.1907(2) 0.58596(14) 0.0368(4) Uani 1 1 d .
H13 H 1.3264 -0.1391 0.5553 0.044 Uiso 1 1 calc R
C14 C 1.0557(3) -0.2654(2) 0.52659(13) 0.0371(4) Uani 1 1 d .
H14 H 1.1108 -0.2646 0.4552 0.045 Uiso 1 1 calc R
C15 C 0.8474(3) -0.3412(2) 0.57223(13) 0.0352(4) Uani 1 1 d .
H15 H 0.7601 -0.3939 0.5322 0.042 Uiso 1 1 calc R
C16 C 0.7657(3) -0.3407(2) 0.67574(13) 0.0292(3) Uani 1 1 d .
H16 H 0.6224 -0.3929 0.7063 0.035 Uiso 1 1 calc R

loop_
_atom_site_aniso_label
_atom_site_aniso_U_11
_atom_site_aniso_U_22
_atom_site_aniso_U_33
_atom_site_aniso_U_23
_atom_site_aniso_U_13
_atom_site_aniso_U_12
O1 0.0339(6) 0.0241(5) 0.0330(6) -0.0121(4) -0.0109(4) 0.0080(4)
N1 0.0267(6) 0.0221(6) 0.0220(6) -0.0076(5) -0.0059(5) 0.0029(5)
C1 0.0228(7) 0.0213(7) 0.0232(7) -0.0049(5) -0.0036(5) -0.0003(5)
C2 0.0269(7) 0.0252(7) 0.0236(7) -0.0072(6) -0.0030(6) 0.0001(6)
C3 0.0261(7) 0.0245(7) 0.0327(8) -0.0078(6) -0.0024(6) 0.0042(6)
C4 0.0293(8) 0.0269(8) 0.0353(9) -0.0054(6) -0.0123(6) 0.0049(6)
C5 0.0401(9) 0.0320(8) 0.0282(8) -0.0099(6) -0.0152(7) 0.0052(7)
C6 0.0330(8) 0.0261(7) 0.0275(8) -0.0088(6) -0.0088(6) 0.0056(6)
C7 0.0241(7) 0.0213(7) 0.0206(7) -0.0057(5) -0.0010(5) -0.0003(5)
C8 0.0245(7) 0.0212(7) 0.0217(7) -0.0049(5) -0.0041(5) 0.0033(6)
C9 0.0242(7) 0.0223(7) 0.0215(7) -0.0058(5) -0.0041(5) 0.0007(5)
C10 0.0262(7) 0.0217(7) 0.0257(7) -0.0080(5) -0.0061(6) -0.0001(5)
C11 0.0270(7) 0.0204(7) 0.0254(7) -0.0073(5) -0.0076(6) 0.0059(5)
C12 0.0306(8) 0.0301(8) 0.0322(8) -0.0114(6) -0.0055(6) -0.0001(6)
C13 0.0370(9) 0.0368(9) 0.0346(9) -0.0089(7) 0.0027(7) 0.0013(7)
C14 0.0514(10) 0.0345(9) 0.0251(8) -0.0102(7) -0.0026(7) 0.0111(7)
C15 0.0481(10) 0.0326(8) 0.0301(8) -0.0135(7) -0.0169(7) 0.0080(7)
C16 0.0320(8) 0.0274(7) 0.0306(8) -0.0095(6) -0.0101(6) 0.0026(6)

loop_
_atom_type_symbol
_atom_type_description
_atom_type_scat_dispersion_real
_atom_type_scat_dispersion_imag
_atom_type_scat_source
O O 0.0492 0.0322 'International Tables Vol C Tables 4.2.6.8 and 6.1.1.4'
N N 0.0311 0.0180 'International Tables Vol C Tables 4.2.6.8 and 6.1.1.4'
C C 0.0181 0.0091 'International Tables Vol C Tables 4.2.6.8 and 6.1.1.4'
H H 0.0000 0.0000 'International Tables Vol C Tables 4.2.6.8 and 6.1.1.4'

loop_
_geom_angle_atom_site_label_1
_geom_angle_atom_site_label_2
_geom_angle_atom_site_label_3
_geom_angle
_geom_angle_site_symmetry_1
_geom_angle_site_symmetry_3
C7 N1 C9 111.41(11) . 2_757
C7 N1 C10 127.67(12) . .
C9 N1 C10 118.53(11) 2_757 .
C6 C1 C2 118.60(13) . .
C6 C1 C7 122.93(13) . .
C2 C1 C7 118.42(13) . .
C3 C2 C1 120.62(14) . .
C3 C2 H2 119.7 . .
C1 C2 H2 119.7 . .
C4 C3 C2 120.35(14) . .
C4 C3 H3 119.8 . .
C2 C3 H3 119.8 . .
C3 C4 C5 119.58(14) . .
C3 C4 H4 120.2 . .
C5 C4 H4 120.2 . .
C4 C5 C6 120.49(14) . .
C4 C5 H5 119.8 . .
C6 C5 H5 119.8 . .
C5 C6 C1 120.31(14) . .
C5 C6 H6 119.8 . .
C1 C6 H6 119.8 . .
C8 C7 N1 106.76(12) . .
C8 C7 C1 128.96(13) . .
N1 C7 C1 124.23(13) . .
C7 C8 C8 109.97(15) . 2_757
C7 C8 C9 142.46(13) . .
C8 C8 C9 107.57(15) 2_757 .
O1 C9 N1 122.28(13) . 2_757
O1 C9 C8 133.43(13) . .
N1 C9 C8 104.28(11) 2_757 .
N1 C10 C11 115.19(12) . .
N1 C10 H10A 108.5 . .
C11 C10 H10A 108.5 . .
N1 C10 H10B 108.5 . .
C11 C10 H10B 108.5 . .
H10A C10 H10B 107.5 . .
C12 C11 C16 118.82(14) . .
C12 C11 C10 122.79(13) . .
C16 C11 C10 118.37(13) . .
C13 C12 C11 120.56(15) . .
C13 C12 H12 119.7 . .
C11 C12 H12 119.7 . .
C14 C13 C12 120.42(16) . .
C14 C13 H13 119.8 . .
C12 C13 H13 119.8 . .
C15 C14 C13 119.35(15) . .
C15 C14 H14 120.3 . .
C13 C14 H14 120.3 . .
C16 C15 C14 120.40(15) . .
C16 C15 H15 119.8 . .
C14 C15 H15 119.8 . .
C15 C16 C11 120.44(15) . .
C15 C16 H16 119.8 . .
C11 C16 H16 119.8 . .

loop_
_geom_bond_atom_site_label_1
_geom_bond_atom_site_label_2
_geom_bond_distance
_geom_bond_site_symmetry_2
O1 C9 1.2222(17) .
N1 C7 1.4014(17) .
N1 C9 1.4205(18) 2_757
N1 C10 1.4661(18) .
C1 C6 1.396(2) .
C1 C2 1.405(2) .
C1 C7 1.4611(19) .
C2 C3 1.386(2) .
C2 H2 0.9500 .
C3 C4 1.386(2) .
C3 H3 0.9500 .
C4 C5 1.389(2) .
C4 H4 0.9500 .
C5 C6 1.393(2) .
C5 H5 0.9500 .
C6 H6 0.9500 .
C7 C8 1.379(2) .
C8 C8 1.420(3) 2_757
C8 C9 1.452(2) .
C9 N1 1.4205(18) 2_757
C10 C11 1.515(2) .
C10 H10A 0.9900 .
C10 H10B 0.9900 .
C11 C12 1.387(2) .
C11 C16 1.395(2) .
C12 C13 1.385(2) .
C12 H12 0.9500 .
C13 C14 1.385(3) .
C13 H13 0.9500 .
C14 C15 1.385(3) .
C14 H14 0.9500 .
C15 C16 1.384(2) .
C15 H15 0.9500 .
C16 H16 0.9500 .

loop_
_geom_torsion_atom_site_label_1
_geom_torsion_atom_site_label_2
_geom_torsion_atom_site_label_3
_geom_torsion_atom_site_label_4
_geom_torsion
_geom_torsion_site_symmetry_1
_geom_torsion_site_symmetry_4
C6 C1 C2 C3 2.5(2) . .
C7 C1 C2 C3 179.96(13) . .
C1 C2 C3 C4 -1.0(2) . .
C2 C3 C4 C5 -0.9(2) . .
C3 C4 C5 C6 1.2(2) . .
C4 C5 C6 C1 0.3(2) . .
C2 C1 C6 C5 -2.2(2) . .
C7 C1 C6 C5 -179.47(14) . .
C9 N1 C7 C8 -0.93(16) 2_757 .
C10 N1 C7 C8 161.00(13) . .
C9 N1 C7 C1 176.63(12) 2_757 .
C10 N1 C7 C1 -21.4(2) . .
C6 C1 C7 C8 154.79(15) . .
C2 C1 C7 C8 -22.5(2) . .
C6 C1 C7 N1 -22.2(2) . .
C2 C1 C7 N1 160.50(13) . .
N1 C7 C8 C8 1.00(19) . 2_757
C1 C7 C8 C8 -176.41(15) . 2_757
N1 C7 C8 C9 179.88(18) . .
C1 C7 C8 C9 2.5(3) . .
C7 C8 C9 O1 2.0(3) . .
C8 C8 C9 O1 -179.15(17) 2_757 .
C7 C8 C9 N1 -179.03(19) . 2_757
C8 C8 C9 N1 -0.14(18) 2_757 2_757
C7 N1 C10 C11 102.37(16) . .
C9 N1 C10 C11 -96.83(15) 2_757 .
N1 C10 C11 C12 19.13(19) . .
N1 C10 C11 C16 -161.90(12) . .
C16 C11 C12 C13 1.1(2) . .
C10 C11 C12 C13 -179.89(14) . .
C11 C12 C13 C14 -0.6(2) . .
C12 C13 C14 C15 -0.4(2) . .
C13 C14 C15 C16 0.7(2) . .
C14 C15 C16 C11 -0.1(2) . .
C12 C11 C16 C15 -0.8(2) . .
C10 C11 C16 C15 -179.82(13) . .
